data_4516328
loop_
_publ_author_name
'Duggirala, Naga Kiran'
'Wood, Geoffrey P. F.'
'Fischer, Addison'
'Wojtas, \/Lukasz'
'Perry, Miranda L.'
'Zaworotko, Michael J.'

_publ_section_title
;
 Hydrogen Bond Hierarchy: Persistent
 Phenol&#x00B7;&#x00B7;&#x00B7;Chloride Hydrogen Bonds in the Presence of
 Carboxylic Acid Moieties
;
_journal_issue 9
_journal_name_full 'Crystal Growth &amp; Design'
_journal_page_first 4341
_journal_paper_doi 10.1021/acs.cgd.5b00628
_journal_volume 15
_journal_year 2015
_chemical_formula_moiety '2(C7 H6 O4), C4 H12 N, Cl'
_chemical_formula_sum 'C18 H24 Cl N O8'
_chemical_formula_weight 417.83
_space_group_IT_number 15
_space_group_name_Hall '-C 2yc'
_space_group_name_H-M_alt 'C 1 2/c 1'
_symmetry_cell_setting monoclinic
_symmetry_space_group_name_H-M 'C 1 2/c 1'
_atom_sites_solution_hydrogens geom
_atom_sites_solution_primary direct
_atom_sites_solution_secondary difmap
_audit_creation_method SHELXL-97
_cell_angle_alpha 90.00
_cell_angle_beta 101.9410(10)
_cell_angle_gamma 90.00
_cell_formula_units_Z 8
_cell_length_a 26.2279(6)
_cell_length_b 13.6880(4)
_cell_length_c 11.4604(3)
_cell_measurement_temperature 293(2)
_cell_volume 4025.34(18)
_computing_cell_refinement 'APEX2 (Bruker, 2010); SAINT (Bruker, 2009)'
_computing_data_collection 'APEX2 (Bruker, 2010)'
_computing_data_reduction 'SAINT (Bruker, 2009);XPREP(Sheldrick,2008)'
_computing_publication_material 'OLEX2 (Dolomanov,2009)'
_computing_structure_refinement 'SHELXTL (Sheldrick, 2008), OLEX2 (2009)'
_computing_structure_solution 'SHELXS-97 (Sheldrick, 2008)'
_diffrn_ambient_temperature 293(2)
_diffrn_measured_fraction_theta_full 0.988
_diffrn_measured_fraction_theta_max 0.968
_diffrn_measurement_device_type 'BRUKER SMART APEXII CCD'
_diffrn_measurement_method 'omega scans'
_diffrn_radiation_monochromator graphite
_diffrn_radiation_source 'fine-focus sealed tube'
_diffrn_radiation_type CuK\a
_diffrn_radiation_wavelength 1.54178
_diffrn_reflns_av_R_equivalents 0.0425
_diffrn_reflns_av_sigmaI/netI 0.0306
_diffrn_reflns_limit_h_max 31
_diffrn_reflns_limit_h_min -30
_diffrn_reflns_limit_k_max 15
_diffrn_reflns_limit_k_min -14
_diffrn_reflns_limit_l_max 13
_diffrn_reflns_limit_l_min -13
_diffrn_reflns_number 17709
_diffrn_reflns_theta_full 65.97
_diffrn_reflns_theta_max 68.45
_diffrn_reflns_theta_min 3.44
_exptl_absorpt_coefficient_mu 2.083
_exptl_absorpt_correction_T_max 0.9030
_exptl_absorpt_correction_T_min 0.8188
_exptl_absorpt_correction_type multi-scan
_exptl_absorpt_process_details 'SADABS; (Sheldrick, 2003)'
_exptl_crystal_colour colorless
_exptl_crystal_density_diffrn 1.379
_exptl_crystal_density_method 'not measured'
_exptl_crystal_description plate
_exptl_crystal_F_000 1760
_exptl_crystal_size_max 0.10
_exptl_crystal_size_mid 0.08
_exptl_crystal_size_min 0.05
_refine_diff_density_max 0.279
_refine_diff_density_min -0.225
_refine_diff_density_rms 0.045
_refine_ls_extinction_coef 0.00023(5)
_refine_ls_extinction_expression Fc^*^=kFc[1+0.001xFc^2^\l^3^/sin(2\q)]^-1/4^
_refine_ls_extinction_method SHELXL
_refine_ls_goodness_of_fit_ref 1.023
_refine_ls_hydrogen_treatment mixed
_refine_ls_matrix_type full
_refine_ls_number_parameters 283
_refine_ls_number_reflns 3584
_refine_ls_number_restraints 0
_refine_ls_restrained_S_all 1.023
_refine_ls_R_factor_all 0.0457
_refine_ls_R_factor_gt 0.0391
_refine_ls_shift/su_max 0.000
_refine_ls_shift/su_mean 0.000
_refine_ls_structure_factor_coef Fsqd
_refine_ls_weighting_details 'calc w=1/[\s^2^(Fo^2^)+(0.0709P)^2^+2.2831P] where P=(Fo^2^+2Fc^2^)/3'
_refine_ls_weighting_scheme calc
_refine_ls_wR_factor_gt 0.1122
_refine_ls_wR_factor_ref 0.1194
_reflns_number_gt 3058
_reflns_number_total 3584
_reflns_threshold_expression >2sigma(I)
_cod_data_source_file cg5b00628_si_020.cif
_cod_data_source_block shelxl
_cod_original_sg_symbol_H-M C2/c
_cod_database_code 4516328

loop_
_symmetry_equiv_pos_as_xyz
'x, y, z'
'-x, y, -z+1/2'
'x+1/2, y+1/2, z'
'-x+1/2, y+1/2, -z+1/2'
'-x, -y, -z'
'x, -y, z-1/2'
'-x+1/2, -y+1/2, -z'
'x+1/2, -y+1/2, z-1/2'

loop_
_atom_site_label
_atom_site_type_symbol
_atom_site_fract_x
_atom_site_fract_y
_atom_site_fract_z
_atom_site_U_iso_or_equiv
_atom_site_adp_type
_atom_site_occupancy
_atom_site_symmetry_multiplicity
_atom_site_calc_flag
_atom_site_refinement_flags
Cl1 Cl 0.5000 0.50300(5) 0.2500 0.04182(19) Uani 1 2 d S
Cl2 Cl 0.5000 0.96541(6) 0.2500 0.0546(2) Uani 1 2 d S
O2 O 0.45128(5) 0.90164(11) 0.46066(12) 0.0500(4) Uani 1 1 d .
O3 O 0.30766(5) 0.85616(10) 0.08933(12) 0.0465(3) Uani 1 1 d .
O4 O 0.31103(5) 0.59223(11) 0.07123(12) 0.0522(4) Uani 1 1 d .
O5 O 0.23768(5) 0.91115(11) 0.15084(14) 0.0519(4) Uani 1 1 d .
O6 O 0.24327(5) 0.65547(11) 0.13407(15) 0.0538(4) Uani 1 1 d .
O7 O 0.44670(6) 0.54465(14) 0.45526(12) 0.0618(5) Uani 1 1 d .
O8 O 0.39843(7) 0.91794(12) 0.64050(12) 0.0580(4) Uani 1 1 d .
O9 O 0.40274(6) 0.62106(12) 0.62522(12) 0.0538(4) Uani 1 1 d .
C9 C 0.31567(6) 0.89637(12) 0.29349(16) 0.0376(4) Uani 1 1 d .
C11 C 0.31988(6) 0.62347(12) 0.27718(16) 0.0371(4) Uani 1 1 d .
C12 C 0.29079(6) 0.62294(12) 0.15371(17) 0.0400(4) Uani 1 1 d .
C13 C 0.37020(7) 0.58440(13) 0.30393(16) 0.0403(4) Uani 1 1 d .
H13 H 0.3849 0.5591 0.2432 0.048 Uiso 1 1 calc R
C14 C 0.39807(7) 0.90082(13) 0.43146(16) 0.0385(4) Uani 1 1 d .
C15 C 0.32661(7) 0.66048(13) 0.48429(17) 0.0442(4) Uani 1 1 d .
H15 H 0.3121 0.6866 0.5450 0.053 Uiso 1 1 calc R
C16 C 0.29011(7) 0.90920(12) 0.38737(18) 0.0434(4) Uani 1 1 d .
H16 H 0.2540 0.9139 0.3722 0.052 Uiso 1 1 calc R
C17 C 0.37603(7) 0.62135(13) 0.51104(16) 0.0408(4) Uani 1 1 d .
C18 C 0.37211(7) 0.91116(13) 0.52607(16) 0.0418(4) Uani 1 1 d .
C19 C 0.31824(7) 0.91495(13) 0.50236(18) 0.0463(5) Uani 1 1 d .
H19 H 0.3009 0.9215 0.5650 0.056 Uiso 1 1 calc R
C20 C 0.29843(7) 0.66134(12) 0.36891(18) 0.0424(4) Uani 1 1 d .
H20 H 0.2649 0.6873 0.3521 0.051 Uiso 1 1 calc R
C21 C 0.36977(6) 0.89200(12) 0.31689(15) 0.0370(4) Uani 1 1 d .
H21 H 0.3870 0.8830 0.2544 0.044 Uiso 1 1 calc R
C22 C 0.39797(7) 0.58312(14) 0.41933(16) 0.0407(4) Uani 1 1 d .
C23 C 0.28635(6) 0.88643(12) 0.17016(17) 0.0397(4) Uani 1 1 d .
N10 N 0.42120(6) 0.24543(10) 0.43994(13) 0.0386(4) Uani 1 1 d .
C24 C 0.46467(9) 0.26141(18) 0.3774(3) 0.0674(7) Uani 1 1 d .
H24A H 0.4953 0.2286 0.4199 0.101 Uiso 1 1 calc R
H24B H 0.4716 0.3301 0.3741 0.101 Uiso 1 1 calc R
H24C H 0.4553 0.2358 0.2979 0.101 Uiso 1 1 calc R
C25 C 0.41108(8) 0.13801(14) 0.44296(19) 0.0520(5) Uani 1 1 d .
H25A H 0.4006 0.1139 0.3629 0.078 Uiso 1 1 calc R
H25B H 0.3839 0.1261 0.4858 0.078 Uiso 1 1 calc R
H25C H 0.4423 0.1051 0.4821 0.078 Uiso 1 1 calc R
C26 C 0.43447(13) 0.2816(2) 0.5645(2) 0.0813(8) Uani 1 1 d .
H26A H 0.4635 0.2452 0.6083 0.122 Uiso 1 1 calc R
H26B H 0.4050 0.2733 0.6013 0.122 Uiso 1 1 calc R
H26C H 0.4435 0.3496 0.5646 0.122 Uiso 1 1 calc R
C27 C 0.37341(9) 0.29468(19) 0.3743(2) 0.0667(7) Uani 1 1 d .
H27A H 0.3792 0.3639 0.3740 0.100 Uiso 1 1 calc R
H27B H 0.3450 0.2810 0.4128 0.100 Uiso 1 1 calc R
H27C H 0.3651 0.2710 0.2938 0.100 Uiso 1 1 calc R
H2 H 0.4637(9) 0.9152(18) 0.402(2) 0.064(7) Uiso 1 1 d .
H7 H 0.4595(9) 0.5327(17) 0.402(2) 0.057(7) Uiso 1 1 d .
H8 H 0.4284(10) 0.9350(19) 0.644(2) 0.068(8) Uiso 1 1 d .
H9 H 0.4290(11) 0.592(2) 0.631(2) 0.072(9) Uiso 1 1 d .
H6 H 0.2276(14) 0.651(3) 0.064(3) 0.122(14) Uiso 1 1 d .
H5 H 0.2207(14) 0.914(3) 0.072(4) 0.146(15) Uiso 1 1 d .

loop_
_atom_site_aniso_label
_atom_site_aniso_U_11
_atom_site_aniso_U_22
_atom_site_aniso_U_33
_atom_site_aniso_U_23
_atom_site_aniso_U_13
_atom_site_aniso_U_12
Cl1 0.0410(3) 0.0587(4) 0.0277(3) 0.000 0.0117(2) 0.000
Cl2 0.0361(3) 0.0947(6) 0.0333(3) 0.000 0.0076(3) 0.000
O2 0.0370(7) 0.0754(10) 0.0375(7) 0.0084(6) 0.0076(6) 0.0057(6)
O3 0.0353(7) 0.0531(8) 0.0518(8) 0.0001(6) 0.0109(6) 0.0041(5)
O4 0.0395(7) 0.0670(9) 0.0493(8) -0.0048(6) 0.0076(6) 0.0068(6)
O5 0.0312(7) 0.0615(9) 0.0624(9) -0.0050(7) 0.0079(6) 0.0061(6)
O6 0.0340(7) 0.0576(9) 0.0673(10) -0.0060(7) 0.0047(7) 0.0071(6)
O7 0.0512(8) 0.1046(13) 0.0311(7) -0.0010(7) 0.0120(6) 0.0323(8)
O8 0.0622(10) 0.0734(10) 0.0417(8) -0.0035(6) 0.0186(7) -0.0157(8)
O9 0.0616(9) 0.0661(9) 0.0370(7) -0.0038(6) 0.0180(6) 0.0136(8)
C9 0.0357(9) 0.0254(8) 0.0535(10) 0.0028(7) 0.0133(8) 0.0007(6)
C11 0.0349(9) 0.0291(8) 0.0492(10) 0.0014(7) 0.0133(7) -0.0012(6)
C12 0.0328(9) 0.0316(9) 0.0563(11) -0.0007(7) 0.0110(8) -0.0010(7)
C13 0.0403(9) 0.0436(10) 0.0405(9) -0.0011(7) 0.0163(7) 0.0061(7)
C14 0.0375(9) 0.0356(9) 0.0443(10) 0.0054(7) 0.0131(7) 0.0018(7)
C15 0.0497(11) 0.0386(10) 0.0519(11) -0.0027(8) 0.0282(9) 0.0029(8)
C16 0.0377(9) 0.0316(9) 0.0653(12) -0.0039(8) 0.0212(9) -0.0024(7)
C17 0.0496(10) 0.0370(9) 0.0402(10) -0.0001(7) 0.0192(8) -0.0007(7)
C18 0.0542(11) 0.0331(9) 0.0417(10) -0.0001(7) 0.0184(8) -0.0055(7)
C19 0.0527(11) 0.0350(9) 0.0594(12) -0.0073(8) 0.0307(9) -0.0070(8)
C20 0.0373(9) 0.0321(9) 0.0625(12) 0.0014(8) 0.0213(9) 0.0034(7)
C21 0.0359(9) 0.0364(9) 0.0408(9) 0.0041(7) 0.0125(7) 0.0034(7)
C22 0.0400(9) 0.0469(10) 0.0380(9) 0.0010(7) 0.0143(7) 0.0084(7)
C23 0.0316(9) 0.0304(8) 0.0568(11) 0.0032(7) 0.0085(8) -0.0011(6)
N10 0.0389(8) 0.0368(8) 0.0412(8) 0.0059(6) 0.0111(7) 0.0009(6)
C24 0.0476(13) 0.0708(15) 0.0904(18) 0.0318(13) 0.0299(12) 0.0048(10)
C25 0.0553(12) 0.0423(11) 0.0599(12) 0.0018(9) 0.0150(10) -0.0023(8)
C26 0.101(2) 0.0767(18) 0.0609(16) -0.0230(13) 0.0047(15) -0.0011(15)
C27 0.0495(12) 0.0730(15) 0.0794(16) 0.0295(13) 0.0176(11) 0.0167(11)

loop_
_atom_type_symbol
_atom_type_description
_atom_type_scat_dispersion_real
_atom_type_scat_dispersion_imag
_atom_type_scat_source
C C 0.0181 0.0091 'International Tables Vol C Tables 4.2.6.8 and 6.1.1.4'
H H 0.0000 0.0000 'International Tables Vol C Tables 4.2.6.8 and 6.1.1.4'
Cl Cl 0.3639 0.7018 'International Tables Vol C Tables 4.2.6.8 and 6.1.1.4'
N N 0.0311 0.0180 'International Tables Vol C Tables 4.2.6.8 and 6.1.1.4'
O O 0.0492 0.0322 'International Tables Vol C Tables 4.2.6.8 and 6.1.1.4'

loop_
_geom_angle_atom_site_label_1
_geom_angle_atom_site_label_2
_geom_angle_atom_site_label_3
_geom_angle
C14 O2 H2 111.1(16)
C23 O5 H5 116(2)
C12 O6 H6 114(3)
C22 O7 H7 112.0(17)
C18 O8 H8 111.1(18)
C17 O9 H9 111(2)
C21 C9 C16 119.48(17)
C21 C9 C23 119.47(16)
C16 C9 C23 121.05(16)
C20 C11 C13 119.20(17)
C20 C11 C12 121.44(16)
C13 C11 C12 119.35(16)
O4 C12 O6 121.82(17)
O4 C12 C11 121.06(15)
O6 C12 C11 117.12(16)
C22 C13 C11 120.35(16)
C22 C13 H13 119.8
C11 C13 H13 119.8
O2 C14 C21 123.89(16)
O2 C14 C18 116.41(16)
C21 C14 C18 119.70(16)
C20 C15 C17 120.75(16)
C20 C15 H15 119.6
C17 C15 H15 119.6
C19 C16 C9 120.01(16)
C19 C16 H16 120.0
C9 C16 H16 120.0
O9 C17 C15 119.50(16)
O9 C17 C22 121.00(17)
C15 C17 C22 119.50(17)
O8 C18 C19 118.91(17)
O8 C18 C14 121.64(17)
C19 C18 C14 119.45(17)
C16 C19 C18 120.71(17)
C16 C19 H19 119.6
C18 C19 H19 119.6
C15 C20 C11 120.17(16)
C15 C20 H20 119.9
C11 C20 H20 119.9
C14 C21 C9 120.60(16)
C14 C21 H21 119.7
C9 C21 H21 119.7
O7 C22 C13 124.97(15)
O7 C22 C17 114.99(16)
C13 C22 C17 120.03(16)
O3 C23 O5 122.49(17)
O3 C23 C9 121.30(15)
O5 C23 C9 116.20(16)
C24 N10 C26 111.4(2)
C24 N10 C27 109.97(16)
C26 N10 C27 109.99(19)
C24 N10 C25 108.30(16)
C26 N10 C25 108.25(17)
C27 N10 C25 108.86(16)
N10 C24 H24A 109.5
N10 C24 H24B 109.5
H24A C24 H24B 109.5
N10 C24 H24C 109.5
H24A C24 H24C 109.5
H24B C24 H24C 109.5
N10 C25 H25A 109.5
N10 C25 H25B 109.5
H25A C25 H25B 109.5
N10 C25 H25C 109.5
H25A C25 H25C 109.5
H25B C25 H25C 109.5
N10 C26 H26A 109.5
N10 C26 H26B 109.5
H26A C26 H26B 109.5
N10 C26 H26C 109.5
H26A C26 H26C 109.5
H26B C26 H26C 109.5
N10 C27 H27A 109.5
N10 C27 H27B 109.5
H27A C27 H27B 109.5
N10 C27 H27C 109.5
H27A C27 H27C 109.5
H27B C27 H27C 109.5

loop_
_geom_bond_atom_site_label_1
_geom_bond_atom_site_label_2
_geom_bond_distance
O2 C14 1.366(2)
O2 H2 0.82(3)
O3 C23 1.248(2)
O4 C12 1.249(2)
O5 C23 1.295(2)
O5 H5 0.92(4)
O6 C12 1.299(2)
O6 H6 0.83(4)
O7 C22 1.365(2)
O7 H7 0.78(3)
O8 C18 1.353(2)
O8 H8 0.81(3)
O9 C17 1.350(2)
O9 H9 0.78(3)
C9 C21 1.390(2)
C9 C16 1.392(3)
C9 C23 1.469(3)
C11 C20 1.391(2)
C11 C13 1.398(2)
C11 C12 1.462(3)
C13 C22 1.372(3)
C13 H13 0.9300
C14 C21 1.373(2)
C14 C18 1.402(2)
C15 C20 1.375(3)
C15 C17 1.377(3)
C15 H15 0.9300
C16 C19 1.373(3)
C16 H16 0.9300
C17 C22 1.400(2)
C18 C19 1.383(3)
C19 H19 0.9300
C20 H20 0.9300
C21 H21 0.9300
N10 C24 1.483(3)
N10 C26 1.483(3)
N10 C27 1.483(3)
N10 C25 1.496(2)
C24 H24A 0.9600
C24 H24B 0.9600
C24 H24C 0.9600
C25 H25A 0.9600
C25 H25B 0.9600
C25 H25C 0.9600
C26 H26A 0.9600
C26 H26B 0.9600
C26 H26C 0.9600
C27 H27A 0.9600
C27 H27B 0.9600
C27 H27C 0.9600

loop_
_geom_hbond_atom_site_label_D
_geom_hbond_atom_site_label_H
_geom_hbond_atom_site_label_A
_geom_hbond_distance_DH
_geom_hbond_distance_HA
_geom_hbond_distance_DA
_geom_hbond_angle_DHA
_geom_hbond_site_symmetry_A
O2 H2 Cl2 0.82(3) 2.26(3) 3.0822(14) 175(2) .
O5 H5 O4 0.92(4) 1.68(4) 2.6011(19) 175(4) 7_565
O6 H6 O3 0.83(4) 1.81(4) 2.636(2) 178(4) 7_565
O7 H7 Cl1 0.78(3) 2.25(3) 3.0288(14) 177(2) .
O8 H8 Cl2 0.81(3) 2.43(3) 3.1366(17) 145(2) 5_676
O9 H9 Cl1 0.78(3) 2.44(3) 3.1506(16) 151(3) 5_666
